data_4084342
loop_
_publ_author_name
'Doherty, Simon'
'Knight, Julian G.'
'Ward, Nicholas A. B.'
'Perry, Daniel O.'
'Bittner, Dror M.'
'Probert, Michael R.'
'Westcott, Stephen A.'

_publ_section_title
;
 Palladium-Catalyzed Suzuki--Miyaura Cross-Couplings with
 2-Diethylphosphonato-Substituted Aryl- and Naphthylboronate Esters as the
 Nucleophilic Partner: A Complementary Approach to the Synthesis of Biaryl
 Monophosphonates
;
_journal_issue 19
_journal_name_full Organometallics
_journal_page_first 5209
_journal_paper_doi 10.1021/om500520z
_journal_volume 33
_journal_year 2014
_chemical_formula_moiety 'C46 H35 Cl N P Pd'
_chemical_formula_sum 'C46 H35 Cl N P Pd'
_chemical_formula_weight 774.57
_chemical_name_systematic
;
 ?
;
_space_group_crystal_system triclinic
_space_group_IT_number 2
_space_group_name_Hall '-P 1'
_space_group_name_H-M_alt 'P -1'
_symmetry_space_group_name_Hall '-P 1'
_symmetry_space_group_name_H-M 'P -1'
_atom_sites_solution_hydrogens geom
_atom_sites_solution_primary direct
_audit_creation_date 2014-02-28
_audit_creation_method
;
Olex2 1.2-alpha
(compiled 2014.02.17 svn.r2891 for OlexSys, GUI svn.r4779)
;
_cell_angle_alpha 73.9259(16)
_cell_angle_beta 73.7859(17)
_cell_angle_gamma 77.1431(17)
_cell_formula_units_Z 6
_cell_length_a 13.5306(7)
_cell_length_b 18.3786(10)
_cell_length_c 22.8721(12)
_cell_measurement_reflns_used 9877
_cell_measurement_temperature 120
_cell_measurement_theta_max 27.517
_cell_measurement_theta_min 2.276
_cell_volume 5182.5(5)
_computing_cell_refinement 'Apex2 - SAINT (Bruker 2013)'
_computing_data_collection 'Apex2 (Bruker 2013)'
_computing_data_reduction 'Apex2 - SAINT (Bruker 2013)'
_computing_molecular_graphics 'Olex2 (Dolomanov et al., 2009)'
_computing_publication_material 'Olex2 (Dolomanov et al., 2009)'
_computing_structure_refinement 'XL (Sheldrick, 2008)'
_computing_structure_solution 'XS (Sheldrick, 2008)'
_diffrn_ambient_temperature 120
_diffrn_detector 'Bruker Photon 100 Area Detector'
_diffrn_detector_area_resol_mean 10.24
_diffrn_detector_type 'CMOS area detector'
_diffrn_measured_fraction_theta_full 0.999
_diffrn_measured_fraction_theta_max 0.995
_diffrn_measurement_device 'three-circle diffractometer'
_diffrn_measurement_device_type 'Bruker D8 Venture'
_diffrn_measurement_method \w
_diffrn_radiation_monochromator 'multilayer optics'
_diffrn_radiation_probe x-ray
_diffrn_radiation_type MoK\a
_diffrn_radiation_wavelength 0.71073
_diffrn_reflns_av_R_equivalents 0.0683
_diffrn_reflns_av_unetI/netI 0.0929
_diffrn_reflns_Laue_measured_fraction_full 0.999
_diffrn_reflns_Laue_measured_fraction_max 0.995
_diffrn_reflns_limit_h_max 17
_diffrn_reflns_limit_h_min -17
_diffrn_reflns_limit_k_max 23
_diffrn_reflns_limit_k_min -23
_diffrn_reflns_limit_l_max 29
_diffrn_reflns_limit_l_min -29
_diffrn_reflns_number 76016
_diffrn_reflns_point_group_measured_fraction_full 0.999
_diffrn_reflns_point_group_measured_fraction_max 0.995
_diffrn_reflns_theta_full 26.500
_diffrn_reflns_theta_max 27.591
_diffrn_reflns_theta_min 1.993
_diffrn_source 'microfocus sealed X-ray tube'
_diffrn_source_type 'Incoatec I\ms'
_diffrn_standards_number 0
_exptl_absorpt_coefficient_mu 0.697
_exptl_absorpt_correction_T_max 1.0000
_exptl_absorpt_correction_T_min 0.8678
_exptl_absorpt_correction_type multi-scan
_exptl_absorpt_process_details
;
SADABS-2012/1 (Bruker,2012) was used for absorption correction.
wR2(int) was 0.1195 before and 0.0563 after correction.
The Ratio of minimum to maximum transmission is 0.8678.
The \l/2 correction factor is 0.0015.
;
_exptl_crystal_colour 'clear colourless'
_exptl_crystal_colour_lustre clear
_exptl_crystal_colour_primary colourless
_exptl_crystal_density_diffrn 1.489
_exptl_crystal_density_method 'not measured'
_exptl_crystal_description needle
_exptl_crystal_F_000 2376
_exptl_crystal_size_max 0.185
_exptl_crystal_size_mid 0.129
_exptl_crystal_size_min 0.074
_refine_diff_density_max 1.266
_refine_diff_density_min -0.533
_refine_diff_density_rms 0.106
_refine_ls_extinction_method none
_refine_ls_goodness_of_fit_ref 0.963
_refine_ls_hydrogen_treatment constr
_refine_ls_matrix_type full
_refine_ls_number_parameters 1327
_refine_ls_number_reflns 23903
_refine_ls_number_restraints 0
_refine_ls_restrained_S_all 0.963
_refine_ls_R_factor_all 0.1082
_refine_ls_R_factor_gt 0.0485
_refine_ls_shift/su_max 0.001
_refine_ls_shift/su_mean 0.000
_refine_ls_structure_factor_coef Fsqd
_refine_ls_weighting_details 'w=1/[\s^2^(Fo^2^)+(0.0386P)^2^] where P=(Fo^2^+2Fc^2^)/3'
_refine_ls_weighting_scheme calc
_refine_ls_wR_factor_gt 0.0873
_refine_ls_wR_factor_ref 0.1038
_reflns_Friedel_coverage 0.000
_reflns_number_gt 13981
_reflns_number_total 23903
_reflns_threshold_expression 'I > 2\s(I)'
_cod_data_source_file om500520z_si_002.cif
_cod_data_source_block jgk130004
_cod_depositor_comments 'Adding full bibliography for 4084342.cif.'
_cod_database_code 4084342
_shelxl_version_number 2013-4
_shelx_space_group_comment
;
The symmetry employed for this shelxl refinement is uniquely defined
by the following loop, which should always be used as a source of
symmetry information in preference to the above space-group names.
They are only intended as comments.
;
_olex2_refinement_description
;
1. Fixed Uiso
 At 1.2 times of:
  All C(H) groups, All N(H,H) groups
2.a Ternary CH refined with riding coordinates:
 C3(H3), C3A(H3A), C3B(H3B), C10(H10), C10A(H10A), C10B(H10B)
2.b Secondary CH2 refined with riding coordinates:
 N1(H1A,H1B), N1A(H1AA,H1AB), N1B(H1BA,H1BB)
2.c Aromatic/amide H refined with riding coordinates:
 C5(H5), C5A(H5A), C5B(H5B), C6(H6), C6A(H6A), C6B(H6B), C7(H7), C7A(H7A),
 C7B(H7B), C8(H8), C8A(H8A), C8B(H8B), C12(H12), C12A(H12A), C12B(H12B),
 C13(H13), C13A(H13A), C13B(H13B), C14(H14), C14A(H14A), C14B(H14B), C15(H15),
 C15A(H15A), C15B(H15B), C18(H18), C18A(H18A), C18B(H18B), C19(H19), C19A(H19A),
  C19B(H19B), C20(H20), C20A(H20A), C20B(H20B), C21(H21), C21A(H21A),
 C21B(H21B), C22(H22), C22A(H22A), C22B(H22B), C28(H28), C27(H27), C26(H26),
 C25(H25), C24(H24), C24A(H24A), C24B(H24B), C25A(H25A), C25B(H25B), C26A(H26A),
  C26B(H26B), C27A(H27A), C27B(H27B), C28A(H28A), C28B(H28B), C34(H34),
 C33(H33), C32(H32), C31(H31), C30(H30), C30A(H30A), C30B(H30B), C31A(H31A),
 C31B(H31B), C32A(H32A), C32B(H32B), C33A(H33A), C33B(H33B), C34A(H34A),
 C34B(H34B), C36(H36), C36A(H36A), C36B(H36B), C37(H37), C37A(H37A), C37B(H37B),
  C38(H38), C38A(H38A), C38B(H38B), C39(H39), C39A(H39A), C39B(H39B), C42(H42),
 C42A(H42A), C42B(H42B), C43(H43), C43A(H43A), C43B(H43B), C44(H44), C44A(H44A),
  C44B(H44B), C45(H45), C45A(H45A), C45B(H45B)
2.d Fitted hexagon refined as free rotating group:
 C23(C28,C27,C26,C25,C24), C29(C34,C33,C32,C31,C30)
;

loop_
_space_group_symop_operation_xyz
'x, y, z'
'-x, -y, -z'

loop_
_atom_site_label
_atom_site_type_symbol
_atom_site_fract_x
_atom_site_fract_y
_atom_site_fract_z
_atom_site_U_iso_or_equiv
_atom_site_adp_type
_atom_site_occupancy
_atom_site_site_symmetry_order
_atom_site_calc_flag
_atom_site_refinement_flags_posn
Pd1 Pd 0.85311(2) 0.33007(2) 0.73506(2) 0.01286(7) Uani 1 1 d .
Pd1A Pd 0.51211(2) 0.34923(2) 0.40252(2) 0.01213(7) Uani 1 1 d .
Pd1B Pd 0.18352(2) 0.33827(2) 0.06665(2) 0.01227(7) Uani 1 1 d .
Cl1 Cl 0.67949(7) 0.35098(5) 0.71745(5) 0.0246(2) Uani 1 1 d .
Cl1A Cl 0.33808(7) 0.36635(5) 0.38634(4) 0.0206(2) Uani 1 1 d .
Cl1B Cl 0.00875(7) 0.35868(5) 0.04931(4) 0.0207(2) Uani 1 1 d .
P1 P 0.91858(7) 0.21600(5) 0.70874(4) 0.0142(2) Uani 1 1 d .
P1A P 0.57246(7) 0.23656(5) 0.37283(4) 0.0122(2) Uani 1 1 d .
P1B P 0.23945(7) 0.22467(5) 0.03784(4) 0.0119(2) Uani 1 1 d .
N1 N 0.8066(2) 0.43490(15) 0.76279(13) 0.0147(7) Uani 1 1 d .
H1A H 0.8632 0.4664 0.7452 0.018 Uiso 1 1 calc R
H1B H 0.7442 0.4639 0.7475 0.018 Uiso 1 1 calc R
N1A N 0.4612(2) 0.45025(15) 0.43622(13) 0.0144(7) Uani 1 1 d .
H1AA H 0.5152 0.4840 0.4196 0.017 Uiso 1 1 calc R
H1AB H 0.3965 0.4786 0.4233 0.017 Uiso 1 1 calc R
N1B N 0.1368(2) 0.44426(15) 0.09344(13) 0.0151(7) Uani 1 1 d .
H1BA H 0.1927 0.4763 0.0747 0.018 Uiso 1 1 calc R
H1BB H 0.0733 0.4724 0.0790 0.018 Uiso 1 1 calc R
C1 C 1.0218(3) 0.21848(18) 0.63755(16) 0.0139(8) Uani 1 1 d .
C1A C 0.6766(3) 0.23612(18) 0.30295(16) 0.0113(8) Uani 1 1 d .
C1B C 0.3383(3) 0.22540(18) -0.03519(16) 0.0125(8) Uani 1 1 d .
C2 C 1.0505(3) 0.28142(19) 0.59474(16) 0.0151(8) Uani 1 1 d .
C2A C 0.7086(3) 0.29718(18) 0.25822(15) 0.0116(8) Uani 1 1 d .
C2B C 0.3759(3) 0.28664(18) -0.07693(16) 0.0130(8) Uani 1 1 d .
C3 C 1.1391(3) 0.2622(2) 0.53924(16) 0.0170(9) Uani 1 1 d .
H3 H 1.1618 0.3090 0.5080 0.020 Uiso 1 1 calc R
C3A C 0.8019(3) 0.27468(19) 0.20624(16) 0.0159(8) Uani 1 1 d .
H3A H 0.8266 0.3201 0.1739 0.019 Uiso 1 1 calc R
C3B C 0.4761(3) 0.26503(18) -0.12555(16) 0.0135(8) Uani 1 1 d .
H3B H 0.5053 0.3108 -0.1547 0.016 Uiso 1 1 calc R
C4 C 1.2274(3) 0.2101(2) 0.56694(17) 0.0185(9) Uani 1 1 d .
C4A C 0.7619(3) 0.22320(19) 0.17961(17) 0.0156(8) Uani 1 1 d .
C4B C 0.5512(3) 0.21284(19) -0.08855(16) 0.0147(8) Uani 1 1 d .
C5 C 1.3296(3) 0.2224(2) 0.55299(18) 0.0231(9) Uani 1 1 d .
H5 H 1.3506 0.2677 0.5243 0.028 Uiso 1 1 calc R
C5A C 0.7545(3) 0.2344(2) 0.11884(17) 0.0233(9) Uani 1 1 d .
H5A H 0.7780 0.2775 0.0881 0.028 Uiso 1 1 calc R
C5B C 0.6506(3) 0.2225(2) -0.09195(17) 0.0196(9) Uani 1 1 d .
H5B H 0.6789 0.2654 -0.1203 0.024 Uiso 1 1 calc R
C6 C 1.4009(3) 0.1678(2) 0.58151(18) 0.0289(10) Uani 1 1 d .
H6 H 1.4712 0.1757 0.5723 0.035 Uiso 1 1 calc R
C6A C 0.7128(3) 0.1825(2) 0.1028(2) 0.0299(11) Uani 1 1 d .
H6A H 0.7064 0.1906 0.0611 0.036 Uiso 1 1 calc R
C6B C 0.7096(3) 0.1692(2) -0.05372(18) 0.0237(9) Uani 1 1 d .
H6B H 0.7783 0.1758 -0.0558 0.028 Uiso 1 1 calc R
C7 C 1.3706(3) 0.1021(2) 0.62315(19) 0.0282(10) Uani 1 1 d .
H7 H 1.4204 0.0649 0.6421 0.034 Uiso 1 1 calc R
C7A C 0.6802(3) 0.1189(2) 0.1470(2) 0.0304(11) Uani 1 1 d .
H7A H 0.6526 0.0832 0.1354 0.036 Uiso 1 1 calc R
C7B C 0.6685(3) 0.1066(2) -0.01267(17) 0.0226(9) Uani 1 1 d .
H7B H 0.7096 0.0703 0.0131 0.027 Uiso 1 1 calc R
C8 C 1.2671(3) 0.0895(2) 0.63792(18) 0.0246(9) Uani 1 1 d .
H8 H 1.2462 0.0443 0.6667 0.029 Uiso 1 1 calc R
C8A C 0.6878(3) 0.1071(2) 0.20844(19) 0.0243(10) Uani 1 1 d .
H8A H 0.6652 0.0635 0.2390 0.029 Uiso 1 1 calc R
C8B C 0.5686(3) 0.0959(2) -0.00850(17) 0.0199(9) Uani 1 1 d .
H8B H 0.5405 0.0531 0.0202 0.024 Uiso 1 1 calc R
C9 C 1.1960(3) 0.1444(2) 0.60966(17) 0.0193(9) Uani 1 1 d .
C9A C 0.7282(3) 0.15914(19) 0.22466(17) 0.0181(9) Uani 1 1 d .
C9B C 0.5105(3) 0.14887(19) -0.04713(16) 0.0165(8) Uani 1 1 d .
C10 C 1.0800(3) 0.14269(19) 0.61931(17) 0.0173(8) Uani 1 1 d .
H10 H 1.0565 0.0965 0.6510 0.021 Uiso 1 1 calc R
C10A C 0.7377(3) 0.15894(19) 0.28912(16) 0.0153(8) Uani 1 1 d .
H10A H 0.7123 0.1139 0.3217 0.018 Uiso 1 1 calc R
C10B C 0.3990(3) 0.14864(18) -0.05012(16) 0.0141(8) Uani 1 1 d .
H10B H 0.3689 0.1033 -0.0207 0.017 Uiso 1 1 calc R
C11 C 1.0621(3) 0.1482(2) 0.55555(18) 0.0223(9) Uani 1 1 d .
C11A C 0.8518(3) 0.16158(19) 0.28306(17) 0.0172(8) Uani 1 1 d .
C11B C 0.4021(3) 0.15291(19) -0.11794(17) 0.0153(8) Uani 1 1 d .
C12 C 1.0204(3) 0.0984(2) 0.5384(2) 0.0305(11) Uani 1 1 d .
H12 H 1.0003 0.0531 0.5676 0.037 Uiso 1 1 calc R
C12A C 0.9194(3) 0.1095(2) 0.31582(18) 0.0251(10) Uani 1 1 d .
H12A H 0.8959 0.0668 0.3470 0.030 Uiso 1 1 calc R
C12B C 0.3704(3) 0.1019(2) -0.14086(18) 0.0205(9) Uani 1 1 d .
H12B H 0.3395 0.0597 -0.1130 0.025 Uiso 1 1 calc R
C13 C 1.0077(3) 0.1148(3) 0.4773(2) 0.0421(13) Uani 1 1 d .
H13 H 0.9785 0.0806 0.4650 0.051 Uiso 1 1 calc R
C13A C 1.0217(3) 0.1207(2) 0.30245(19) 0.0309(11) Uani 1 1 d .
H13A H 1.0689 0.0853 0.3247 0.037 Uiso 1 1 calc R
C13B C 0.3844(3) 0.1131(2) -0.20501(19) 0.0257(10) Uani 1 1 d .
H13B H 0.3618 0.0789 -0.2212 0.031 Uiso 1 1 calc R
C14 C 1.0370(3) 0.1803(3) 0.4348(2) 0.0406(13) Uani 1 1 d .
H14 H 1.0264 0.1914 0.3936 0.049 Uiso 1 1 calc R
C14A C 1.0561(3) 0.1826(2) 0.2571(2) 0.0328(11) Uani 1 1 d .
H14A H 1.1269 0.1892 0.2481 0.039 Uiso 1 1 calc R
C14B C 0.4312(3) 0.1741(2) -0.24558(18) 0.0237(9) Uani 1 1 d .
H14B H 0.4418 0.1805 -0.2894 0.028 Uiso 1 1 calc R
C15 C 1.0822(3) 0.2306(2) 0.45172(19) 0.0324(11) Uani 1 1 d .
H15 H 1.1038 0.2752 0.4223 0.039 Uiso 1 1 calc R
C15A C 0.9890(3) 0.2349(2) 0.22482(18) 0.0226(9) Uani 1 1 d .
H15A H 1.0129 0.2779 0.1940 0.027 Uiso 1 1 calc R
C15B C 0.4625(3) 0.2255(2) -0.22288(17) 0.0196(9) Uani 1 1 d .
H15B H 0.4947 0.2671 -0.2507 0.024 Uiso 1 1 calc R
C16 C 1.0947(3) 0.2139(2) 0.51200(18) 0.0216(9) Uani 1 1 d .
C16A C 0.8864(3) 0.2246(2) 0.23744(17) 0.0177(9) Uani 1 1 d .
C16B C 0.4461(3) 0.21509(19) -0.15934(17) 0.0160(8) Uani 1 1 d .
C17 C 1.0080(3) 0.36297(18) 0.59177(15) 0.0142(8) Uani 1 1 d .
C17A C 0.6639(3) 0.37868(18) 0.25339(15) 0.0140(8) Uani 1 1 d .
C17B C 0.3332(3) 0.36839(18) -0.07921(16) 0.0145(8) Uani 1 1 d .
C18 C 0.9021(3) 0.39113(19) 0.59759(15) 0.0170(8) Uani 1 1 d .
H18 H 0.8549 0.3568 0.6041 0.020 Uiso 1 1 calc R
C18A C 0.5578(3) 0.40338(19) 0.26470(15) 0.0152(8) Uani 1 1 d .
H18A H 0.5119 0.3673 0.2738 0.018 Uiso 1 1 calc R
C18B C 0.2267(3) 0.39425(19) -0.06936(15) 0.0152(8) Uani 1 1 d .
H18B H 0.1801 0.3592 -0.0622 0.018 Uiso 1 1 calc R
C19 C 0.8647(3) 0.4684(2) 0.59404(17) 0.0241(10) Uani 1 1 d .
H19 H 0.7922 0.4868 0.5987 0.029 Uiso 1 1 calc R
C19A C 0.5168(3) 0.4799(2) 0.26298(16) 0.0218(9) Uani 1 1 d .
H19A H 0.4435 0.4960 0.2715 0.026 Uiso 1 1 calc R
C19B C 0.1877(3) 0.47085(19) -0.06990(16) 0.0205(9) Uani 1 1 d .
H19B H 0.1147 0.4879 -0.0636 0.025 Uiso 1 1 calc R
C20 C 0.9327(3) 0.5185(2) 0.58379(18) 0.0279(10) Uani 1 1 d .
H20 H 0.9070 0.5715 0.5811 0.033 Uiso 1 1 calc R
C20A C 0.5835(3) 0.5326(2) 0.24881(17) 0.0251(10) Uani 1 1 d .
H20A H 0.5557 0.5852 0.2473 0.030 Uiso 1 1 calc R
C20B C 0.2532(3) 0.5221(2) -0.07945(17) 0.0247(10) Uani 1 1 d .
H20B H 0.2258 0.5743 -0.0791 0.030 Uiso 1 1 calc R
C21 C 1.0378(3) 0.4925(2) 0.57738(18) 0.0303(10) Uani 1 1 d .
H21 H 1.0842 0.5275 0.5708 0.036 Uiso 1 1 calc R
C21A C 0.6898(3) 0.5096(2) 0.23689(17) 0.0241(10) Uani 1 1 d .
H21A H 0.7352 0.5460 0.2275 0.029 Uiso 1 1 calc R
C21B C 0.3601(3) 0.4974(2) -0.08971(17) 0.0244(10) Uani 1 1 d .
H21B H 0.4061 0.5328 -0.0966 0.029 Uiso 1 1 calc R
C22 C 1.0764(3) 0.4146(2) 0.58061(17) 0.0228(9) Uani 1 1 d .
H22 H 1.1492 0.3969 0.5752 0.027 Uiso 1 1 calc R
C22A C 0.7303(3) 0.43303(19) 0.23866(16) 0.0181(9) Uani 1 1 d .
H22A H 0.8036 0.4173 0.2298 0.022 Uiso 1 1 calc R
C22B C 0.3996(3) 0.42120(19) -0.08989(16) 0.0191(9) Uani 1 1 d .
H22B H 0.4728 0.4047 -0.0974 0.023 Uiso 1 1 calc R
C23 C 0.97271(18) 0.14673(11) 0.77047(9) 0.0165(8) Uani 1 1 d .
C28 C 0.90314(13) 0.11675(13) 0.82479(11) 0.0217(9) Uani 1 1 d G
H28 H 0.8302 0.1310 0.8281 0.026 Uiso 1 1 calc R
C27 C 0.94027(18) 0.06593(13) 0.87435(9) 0.0243(9) Uani 1 1 d G
H27 H 0.8927 0.0454 0.9115 0.029 Uiso 1 1 calc R
C26 C 1.04698(19) 0.04511(12) 0.86957(10) 0.0251(10) Uani 1 1 d G
H26 H 1.0724 0.0104 0.9034 0.030 Uiso 1 1 calc R
C25 C 1.11655(14) 0.07509(13) 0.81525(12) 0.0267(10) Uani 1 1 d G
H25 H 1.1895 0.0609 0.8120 0.032 Uiso 1 1 calc R
C24 C 1.07941(16) 0.12591(13) 0.76570(9) 0.0219(9) Uani 1 1 d G
H24 H 1.1270 0.1464 0.7286 0.026 Uiso 1 1 calc R
C23A C 0.4722(3) 0.20264(18) 0.35355(17) 0.0156(8) Uani 1 1 d .
C23B C 0.1336(3) 0.19106(18) 0.02417(17) 0.0137(8) Uani 1 1 d .
C24A C 0.3889(3) 0.17559(19) 0.40136(19) 0.0235(9) Uani 1 1 d .
H24A H 0.3864 0.1737 0.4437 0.028 Uiso 1 1 calc R
C24B C 0.0559(3) 0.16489(18) 0.07591(17) 0.0180(8) Uani 1 1 d .
H24B H 0.0594 0.1653 0.1167 0.022 Uiso 1 1 calc R
C25A C 0.3110(3) 0.1518(2) 0.3870(2) 0.0310(11) Uani 1 1 d .
H25A H 0.2563 0.1318 0.4197 0.037 Uiso 1 1 calc R
C25B C -0.0257(3) 0.13854(19) 0.06769(19) 0.0217(9) Uani 1 1 d .
H25B H -0.0774 0.1192 0.1029 0.026 Uiso 1 1 calc R
C26A C 0.3113(3) 0.1567(2) 0.3259(2) 0.0356(12) Uani 1 1 d .
H26A H 0.2569 0.1403 0.3165 0.043 Uiso 1 1 calc R
C26B C -0.0325(3) 0.1402(2) 0.0080(2) 0.0265(10) Uani 1 1 d .
H26B H -0.0889 0.1220 0.0024 0.032 Uiso 1 1 calc R
C27A C 0.3906(3) 0.1856(2) 0.2781(2) 0.0322(11) Uani 1 1 d .
H27A H 0.3904 0.1898 0.2358 0.039 Uiso 1 1 calc R
C27B C 0.0427(3) 0.1683(2) -0.04362(19) 0.0236(9) Uani 1 1 d .
H27B H 0.0368 0.1707 -0.0846 0.028 Uiso 1 1 calc R
C28A C 0.4702(3) 0.20835(19) 0.29202(18) 0.0198(9) Uani 1 1 d .
H28A H 0.5246 0.2282 0.2590 0.024 Uiso 1 1 calc R
C28B C 0.1262(3) 0.19284(19) -0.03529(17) 0.0187(9) Uani 1 1 d .
H28B H 0.1787 0.2110 -0.0705 0.022 Uiso 1 1 calc R
C29 C 0.83258(17) 0.16303(12) 0.69187(11) 0.0168(8) Uani 1 1 d .
C34 C 0.7681(2) 0.20377(9) 0.65193(12) 0.0287(10) Uani 1 1 d G
H34 H 0.7666 0.2575 0.6362 0.034 Uiso 1 1 calc R
C33 C 0.70580(19) 0.16595(14) 0.63508(11) 0.0357(12) Uani 1 1 d G
H33 H 0.6617 0.1938 0.6078 0.043 Uiso 1 1 calc R
C32 C 0.70802(18) 0.08739(14) 0.65817(12) 0.0313(10) Uani 1 1 d G
H32 H 0.6655 0.0615 0.6466 0.038 Uiso 1 1 calc R
C31 C 0.77252(19) 0.04664(10) 0.69810(11) 0.0251(10) Uani 1 1 d G
H31 H 0.7740 -0.0071 0.7139 0.030 Uiso 1 1 calc R
C30 C 0.83479(17) 0.08446(12) 0.71495(10) 0.0211(9) Uani 1 1 d G
H30 H 0.8789 0.0566 0.7422 0.025 Uiso 1 1 calc R
C29A C 0.6223(3) 0.15375(19) 0.42904(17) 0.0167(8) Uani 1 1 d .
C29B C 0.2926(3) 0.13891(18) 0.09079(16) 0.0132(8) Uani 1 1 d .
C30A C 0.5994(3) 0.0806(2) 0.43793(17) 0.0236(9) Uani 1 1 d .
H30A H 0.5523 0.0729 0.4170 0.028 Uiso 1 1 calc R
C30B C 0.3544(3) 0.1433(2) 0.12826(17) 0.0219(9) Uani 1 1 d .
H30B H 0.3660 0.1920 0.1292 0.026 Uiso 1 1 calc R
C31A C 0.6458(3) 0.0190(2) 0.47752(19) 0.0323(11) Uani 1 1 d .
H31A H 0.6307 -0.0309 0.4833 0.039 Uiso 1 1 calc R
C31B C 0.3998(3) 0.0773(2) 0.16461(17) 0.0247(10) Uani 1 1 d .
H31B H 0.4426 0.0812 0.1898 0.030 Uiso 1 1 calc R
C32A C 0.7133(3) 0.0294(2) 0.5085(2) 0.0342(11) Uani 1 1 d .
H32A H 0.7439 -0.0130 0.5359 0.041 Uiso 1 1 calc R
C32B C 0.3829(3) 0.0066(2) 0.16410(17) 0.0216(9) Uani 1 1 d .
H32B H 0.4143 -0.0383 0.1889 0.026 Uiso 1 1 calc R
C33A C 0.7363(3) 0.1010(2) 0.49964(18) 0.0296(10) Uani 1 1 d .
H33A H 0.7843 0.1080 0.5203 0.036 Uiso 1 1 calc R
C33B C 0.3209(3) 0.0004(2) 0.12798(17) 0.0204(9) Uani 1 1 d .
H33B H 0.3091 -0.0486 0.1279 0.024 Uiso 1 1 calc R
C34A C 0.6902(3) 0.1632(2) 0.46083(17) 0.0233(9) Uani 1 1 d .
H34A H 0.7054 0.2129 0.4559 0.028 Uiso 1 1 calc R
C34B C 0.2753(3) 0.06622(19) 0.09148(16) 0.0178(8) Uani 1 1 d .
H34B H 0.2319 0.0618 0.0667 0.021 Uiso 1 1 calc R
C35 C 0.7831(3) 0.41776(18) 0.82993(17) 0.0148(8) Uani 1 1 d .
C35A C 0.4421(3) 0.42639(19) 0.50392(16) 0.0155(8) Uani 1 1 d .
C35B C 0.1162(3) 0.42775(18) 0.16052(17) 0.0155(8) Uani 1 1 d .
C36 C 0.6864(3) 0.44478(19) 0.86382(17) 0.0187(9) Uani 1 1 d .
H36 H 0.6349 0.4754 0.8426 0.022 Uiso 1 1 calc R
C36A C 0.3450(3) 0.44796(19) 0.54041(18) 0.0187(9) Uani 1 1 d .
H36A H 0.2912 0.4791 0.5213 0.022 Uiso 1 1 calc R
C36B C 0.0201(3) 0.45382(19) 0.19545(17) 0.0190(9) Uani 1 1 d .
H36B H -0.0326 0.4840 0.1750 0.023 Uiso 1 1 calc R
C37 C 0.6646(3) 0.4275(2) 0.92840(18) 0.0218(9) Uani 1 1 d .
H37 H 0.5982 0.4461 0.9516 0.026 Uiso 1 1 calc R
C37A C 0.3271(3) 0.4240(2) 0.60455(17) 0.0212(9) Uani 1 1 d .
H37A H 0.2609 0.4390 0.6299 0.025 Uiso 1 1 calc R
C37B C 0.0004(3) 0.4362(2) 0.25981(18) 0.0244(10) Uani 1 1 d .
H37B H -0.0657 0.4540 0.2837 0.029 Uiso 1 1 calc R
C38 C 0.7395(3) 0.3832(2) 0.95901(17) 0.0223(9) Uani 1 1 d .
H38 H 0.7246 0.3712 1.0034 0.027 Uiso 1 1 calc R
C38A C 0.4047(3) 0.3784(2) 0.63182(18) 0.0223(9) Uani 1 1 d .
H38A H 0.3917 0.3616 0.6761 0.027 Uiso 1 1 calc R
C38B C 0.0777(3) 0.3925(2) 0.28934(18) 0.0237(10) Uani 1 1 d .
H38B H 0.0645 0.3804 0.3337 0.028 Uiso 1 1 calc R
C39 C 0.8364(3) 0.3558(2) 0.92550(17) 0.0198(9) Uani 1 1 d .
H39 H 0.8873 0.3254 0.9473 0.024 Uiso 1 1 calc R
C39A C 0.5025(3) 0.35654(19) 0.59530(16) 0.0176(9) Uani 1 1 d .
H39A H 0.5557 0.3254 0.6150 0.021 Uiso 1 1 calc R
C39B C 0.1746(3) 0.3660(2) 0.25449(18) 0.0222(9) Uani 1 1 d .
H39B H 0.2269 0.3360 0.2754 0.027 Uiso 1 1 calc R
C40 C 0.8606(3) 0.37228(18) 0.86013(17) 0.0143(8) Uani 1 1 d .
C40A C 0.5232(3) 0.37985(18) 0.53018(16) 0.0140(8) Uani 1 1 d .
C40B C 0.1960(3) 0.38295(18) 0.18914(17) 0.0158(8) Uani 1 1 d .
C41 C 0.9651(3) 0.34639(18) 0.82323(16) 0.0136(8) Uani 1 1 d .
C41A C 0.6276(3) 0.36053(18) 0.48999(16) 0.0145(8) Uani 1 1 d .
C41B C 0.2996(3) 0.35792(18) 0.15074(16) 0.0139(8) Uani 1 1 d .
C42 C 1.0521(3) 0.34417(19) 0.84603(17) 0.0185(9) Uani 1 1 d .
H42 H 1.0414 0.3572 0.8850 0.022 Uiso 1 1 calc R
C42A C 0.7153(3) 0.35567(19) 0.51236(17) 0.0173(8) Uani 1 1 d .
H42A H 0.7061 0.3618 0.5535 0.021 Uiso 1 1 calc R
C42B C 0.3879(3) 0.35807(18) 0.17111(17) 0.0188(9) Uani 1 1 d .
H42B H 0.3792 0.3715 0.2097 0.023 Uiso 1 1 calc R
C43 C 1.1524(3) 0.32373(19) 0.81381(17) 0.0199(9) Uani 1 1 d .
H43 H 1.2098 0.3213 0.8309 0.024 Uiso 1 1 calc R
C43A C 0.8149(3) 0.34223(19) 0.47649(17) 0.0185(9) Uani 1 1 d .
H43A H 0.8736 0.3373 0.4931 0.022 Uiso 1 1 calc R
C43B C 0.4877(3) 0.33909(19) 0.13647(18) 0.0197(9) Uani 1 1 d .
H43B H 0.5466 0.3385 0.1515 0.024 Uiso 1 1 calc R
C44 C 1.1685(3) 0.30669(19) 0.75623(17) 0.0193(9) Uani 1 1 d .
H44 H 1.2374 0.2935 0.7330 0.023 Uiso 1 1 calc R
C44A C 0.8279(3) 0.33604(19) 0.41559(17) 0.0202(9) Uani 1 1 d .
H44A H 0.8960 0.3288 0.3897 0.024 Uiso 1 1 calc R
C44B C 0.5006(3) 0.32099(19) 0.07976(17) 0.0193(9) Uani 1 1 d .
H44B H 0.5686 0.3086 0.0552 0.023 Uiso 1 1 calc R
C45 C 1.0841(3) 0.30893(19) 0.73277(17) 0.0183(9) Uani 1 1 d .
H45 H 1.0965 0.2982 0.6928 0.022 Uiso 1 1 calc R
C45A C 0.7427(3) 0.34030(18) 0.39276(17) 0.0168(8) Uani 1 1 d .
H45A H 0.7532 0.3370 0.3507 0.020 Uiso 1 1 calc R
C45B C 0.4140(3) 0.32100(19) 0.05887(17) 0.0171(8) Uani 1 1 d .
H45B H 0.4241 0.3096 0.0193 0.020 Uiso 1 1 calc R
C46 C 0.9813(3) 0.32626(18) 0.76525(17) 0.0137(8) Uani 1 1 d .
C46A C 0.6415(3) 0.34929(18) 0.42915(16) 0.0130(8) Uani 1 1 d .
C46B C 0.3128(3) 0.33699(18) 0.09341(16) 0.0139(8) Uani 1 1 d .

loop_
_atom_site_aniso_label
_atom_site_aniso_U_11
_atom_site_aniso_U_22
_atom_site_aniso_U_33
_atom_site_aniso_U_23
_atom_site_aniso_U_13
_atom_site_aniso_U_12
Pd1 0.01082(16) 0.01315(14) 0.01522(16) -0.00527(12) -0.00298(12) -0.00065(11)
Pd1A 0.01152(16) 0.01319(14) 0.01301(16) -0.00551(12) -0.00295(12) -0.00138(11)
Pd1B 0.01027(15) 0.01318(13) 0.01448(16) -0.00618(11) -0.00240(12) -0.00093(10)
Cl1 0.0138(5) 0.0255(5) 0.0378(6) -0.0124(5) -0.0087(5) 0.0000(4)
Cl1A 0.0136(5) 0.0207(5) 0.0306(6) -0.0114(4) -0.0071(4) 0.0007(4)
Cl1B 0.0127(5) 0.0200(5) 0.0317(6) -0.0110(4) -0.0068(4) 0.0011(4)
P1 0.0119(5) 0.0136(5) 0.0167(6) -0.0041(4) -0.0019(4) -0.0022(4)
P1A 0.0127(5) 0.0127(5) 0.0118(5) -0.0038(4) -0.0026(4) -0.0022(4)
P1B 0.0109(5) 0.0128(5) 0.0123(5) -0.0047(4) -0.0018(4) -0.0015(4)
N1 0.0184(18) 0.0115(15) 0.0140(17) -0.0023(13) -0.0056(14) -0.0007(12)
N1A 0.0126(17) 0.0127(15) 0.0199(18) -0.0066(13) -0.0041(13) -0.0018(12)
N1B 0.0158(18) 0.0132(15) 0.0150(17) -0.0033(13) -0.0035(14) 0.0001(12)
C1 0.013(2) 0.0136(18) 0.016(2) -0.0081(16) -0.0038(16) 0.0021(14)
C1A 0.0090(19) 0.0137(17) 0.013(2) -0.0047(15) -0.0052(15) -0.0002(14)
C1B 0.0084(19) 0.0145(18) 0.016(2) -0.0059(15) -0.0035(15) -0.0005(14)
C2 0.012(2) 0.0193(19) 0.017(2) -0.0078(16) -0.0052(16) -0.0009(15)
C2A 0.011(2) 0.0152(18) 0.0097(19) -0.0058(15) -0.0008(15) -0.0018(14)
C2B 0.014(2) 0.0143(18) 0.014(2) -0.0058(15) -0.0049(16) -0.0013(15)
C3 0.021(2) 0.0202(19) 0.008(2) -0.0039(16) -0.0003(16) -0.0019(16)
C3A 0.014(2) 0.0154(18) 0.018(2) -0.0049(16) -0.0026(16) 0.0004(15)
C3B 0.012(2) 0.0142(18) 0.013(2) -0.0025(15) -0.0005(16) -0.0034(14)
C4 0.015(2) 0.026(2) 0.015(2) -0.0117(17) 0.0000(16) -0.0004(16)
C4A 0.012(2) 0.0183(19) 0.018(2) -0.0097(16) -0.0058(16) 0.0049(15)
C4B 0.014(2) 0.0180(19) 0.014(2) -0.0110(16) 0.0000(16) -0.0005(15)
C5 0.020(2) 0.032(2) 0.020(2) -0.0131(18) -0.0007(18) -0.0047(17)
C5A 0.025(2) 0.026(2) 0.017(2) -0.0094(17) -0.0076(18) 0.0104(17)
C5B 0.017(2) 0.025(2) 0.018(2) -0.0100(17) -0.0011(17) -0.0029(16)
C6 0.018(2) 0.049(3) 0.026(2) -0.022(2) -0.0043(19) -0.002(2)
C6A 0.026(3) 0.040(3) 0.030(3) -0.023(2) -0.015(2) 0.013(2)
C6B 0.014(2) 0.038(2) 0.024(2) -0.017(2) -0.0061(18) -0.0007(17)
C7 0.017(2) 0.041(3) 0.029(3) -0.017(2) -0.0100(19) 0.0085(19)
C7A 0.021(2) 0.041(3) 0.040(3) -0.033(2) -0.005(2) 0.0001(19)
C7B 0.020(2) 0.029(2) 0.019(2) -0.0102(18) -0.0086(18) 0.0065(17)
C8 0.025(2) 0.022(2) 0.024(2) -0.0087(18) -0.0045(19) 0.0037(17)
C8A 0.022(2) 0.018(2) 0.036(3) -0.0172(19) -0.0048(19) 0.0029(16)
C8B 0.023(2) 0.020(2) 0.015(2) -0.0062(16) -0.0035(17) 0.0017(16)
C9 0.017(2) 0.023(2) 0.020(2) -0.0121(17) -0.0048(17) 0.0021(16)
C9A 0.014(2) 0.0176(19) 0.024(2) -0.0125(17) -0.0037(17) 0.0047(15)
C9B 0.018(2) 0.0179(19) 0.014(2) -0.0108(16) -0.0015(16) 0.0025(15)
C10 0.014(2) 0.0158(18) 0.023(2) -0.0097(16) -0.0009(17) -0.0021(15)
C10A 0.018(2) 0.0138(18) 0.013(2) -0.0056(15) -0.0035(16) 0.0006(15)
C10B 0.013(2) 0.0122(17) 0.015(2) -0.0055(15) 0.0005(16) -0.0009(14)
C11 0.015(2) 0.025(2) 0.031(2) -0.0196(19) -0.0048(18) 0.0056(16)
C11A 0.017(2) 0.0181(19) 0.018(2) -0.0114(17) -0.0069(17) 0.0058(15)
C11B 0.010(2) 0.0161(18) 0.018(2) -0.0055(16) -0.0025(16) 0.0022(14)
C12 0.019(2) 0.030(2) 0.049(3) -0.026(2) -0.009(2) 0.0044(18)
C12A 0.033(3) 0.021(2) 0.019(2) -0.0074(17) -0.0091(19) 0.0075(17)
C12B 0.012(2) 0.0179(19) 0.032(2) -0.0118(18) -0.0006(18) -0.0017(15)
C13 0.025(3) 0.055(3) 0.066(4) -0.048(3) -0.023(3) 0.014(2)
C13A 0.025(3) 0.039(3) 0.030(3) -0.018(2) -0.017(2) 0.019(2)
C13B 0.019(2) 0.035(2) 0.031(3) -0.023(2) -0.0071(19) -0.0006(18)
C14 0.032(3) 0.058(3) 0.045(3) -0.038(3) -0.025(2) 0.017(2)
C14A 0.018(2) 0.046(3) 0.042(3) -0.025(2) -0.010(2) 0.003(2)
C14B 0.021(2) 0.033(2) 0.018(2) -0.0111(18) -0.0084(18) 0.0055(18)
C15 0.029(3) 0.042(3) 0.026(3) -0.018(2) -0.011(2) 0.014(2)
C15A 0.020(2) 0.030(2) 0.022(2) -0.0132(18) -0.0021(18) -0.0044(17)
C15B 0.014(2) 0.022(2) 0.020(2) -0.0044(17) -0.0050(17) 0.0012(15)
C16 0.015(2) 0.027(2) 0.021(2) -0.0146(18) -0.0036(18) 0.0082(16)
C16A 0.018(2) 0.021(2) 0.016(2) -0.0102(17) -0.0030(17) 0.0011(16)
C16B 0.010(2) 0.0195(19) 0.021(2) -0.0109(17) -0.0053(16) 0.0012(15)
C17 0.021(2) 0.0135(18) 0.0080(19) -0.0028(15) -0.0038(16) -0.0015(15)
C17A 0.019(2) 0.0143(18) 0.009(2) -0.0033(15) -0.0040(16) -0.0012(15)
C17B 0.024(2) 0.0117(17) 0.009(2) -0.0023(15) -0.0037(16) -0.0040(15)
C18 0.022(2) 0.0180(19) 0.013(2) -0.0040(16) -0.0075(17) -0.0006(16)
C18A 0.017(2) 0.0169(18) 0.012(2) -0.0039(15) -0.0049(16) 0.0006(15)
C18B 0.019(2) 0.0182(19) 0.009(2) -0.0030(15) -0.0032(16) -0.0034(15)
C19 0.030(3) 0.024(2) 0.017(2) -0.0081(17) -0.0110(19) 0.0105(18)
C19A 0.025(2) 0.020(2) 0.017(2) -0.0037(17) -0.0079(18) 0.0060(17)
C19B 0.025(2) 0.019(2) 0.016(2) -0.0037(17) -0.0089(18) 0.0050(17)
C20 0.043(3) 0.017(2) 0.025(3) -0.0045(18) -0.016(2) 0.0022(19)
C20A 0.047(3) 0.0124(19) 0.016(2) -0.0017(16) -0.015(2) 0.0024(18)
C20B 0.041(3) 0.0141(19) 0.018(2) -0.0035(17) -0.011(2) 0.0025(18)
C21 0.041(3) 0.023(2) 0.031(3) -0.0051(19) -0.009(2) -0.0125(19)
C21A 0.041(3) 0.018(2) 0.017(2) -0.0029(17) -0.009(2) -0.0111(18)
C21B 0.040(3) 0.016(2) 0.021(2) -0.0033(17) -0.009(2) -0.0099(18)
C22 0.026(2) 0.023(2) 0.021(2) -0.0052(18) -0.0056(18) -0.0067(17)
C22A 0.017(2) 0.021(2) 0.017(2) -0.0040(16) -0.0041(17) -0.0051(16)
C22B 0.020(2) 0.020(2) 0.017(2) -0.0023(17) -0.0047(18) -0.0050(16)
C23 0.017(2) 0.0141(18) 0.019(2) -0.0076(16) -0.0011(17) -0.0025(15)
C28 0.021(2) 0.023(2) 0.022(2) -0.0071(17) -0.0029(18) -0.0044(16)
C27 0.027(2) 0.024(2) 0.020(2) -0.0006(17) -0.0019(18) -0.0102(17)
C26 0.037(3) 0.0146(19) 0.024(2) 0.0035(17) -0.016(2) -0.0034(17)
C25 0.021(2) 0.024(2) 0.035(3) -0.0070(19) -0.011(2) 0.0025(17)
C24 0.021(2) 0.021(2) 0.022(2) -0.0051(17) -0.0019(18) -0.0036(16)
C23A 0.016(2) 0.0126(18) 0.020(2) -0.0074(16) -0.0049(17) -0.0012(15)
C23B 0.013(2) 0.0093(17) 0.021(2) -0.0063(15) -0.0035(16) -0.0018(14)
C24A 0.023(2) 0.0158(19) 0.029(2) -0.0041(17) -0.0021(19) -0.0033(16)
C24B 0.014(2) 0.0175(19) 0.025(2) -0.0103(17) -0.0046(17) 0.0006(15)
C25A 0.015(2) 0.017(2) 0.058(3) -0.008(2) -0.005(2) -0.0025(16)
C25B 0.010(2) 0.021(2) 0.031(2) -0.0048(18) -0.0027(17) -0.0012(15)
C26A 0.033(3) 0.022(2) 0.064(4) -0.009(2) -0.032(3) -0.0027(19)
C26B 0.018(2) 0.022(2) 0.045(3) -0.008(2) -0.016(2) -0.0036(17)
C27A 0.039(3) 0.027(2) 0.040(3) -0.011(2) -0.023(2) -0.001(2)
C27B 0.030(3) 0.021(2) 0.026(2) -0.0063(18) -0.015(2) -0.0030(17)
C28A 0.021(2) 0.0174(19) 0.024(2) -0.0084(17) -0.0087(18) 0.0000(16)
C28B 0.023(2) 0.0137(18) 0.019(2) -0.0037(16) -0.0065(17) -0.0005(15)
C29 0.016(2) 0.0169(18) 0.020(2) -0.0086(16) -0.0011(16) -0.0048(15)
C34 0.031(3) 0.018(2) 0.043(3) -0.0096(19) -0.020(2) 0.0010(17)
C33 0.038(3) 0.031(2) 0.050(3) -0.018(2) -0.027(2) 0.000(2)
C32 0.026(3) 0.040(3) 0.038(3) -0.022(2) -0.007(2) -0.009(2)
C31 0.030(3) 0.023(2) 0.025(2) -0.0117(18) 0.0019(19) -0.0109(18)
C30 0.023(2) 0.022(2) 0.017(2) -0.0061(17) 0.0023(17) -0.0076(16)
C29A 0.016(2) 0.0158(18) 0.016(2) -0.0027(16) -0.0013(16) -0.0007(15)
C29B 0.012(2) 0.0145(18) 0.0105(19) -0.0026(15) -0.0010(15) -0.0003(14)
C30A 0.029(3) 0.021(2) 0.022(2) -0.0026(17) -0.0090(19) -0.0056(17)
C30B 0.027(2) 0.0162(19) 0.024(2) -0.0046(17) -0.0070(19) -0.0045(16)
C31A 0.044(3) 0.013(2) 0.036(3) 0.0025(19) -0.011(2) -0.0050(18)
C31B 0.023(2) 0.030(2) 0.022(2) -0.0048(18) -0.0129(19) 0.0019(18)
C32A 0.037(3) 0.023(2) 0.038(3) 0.009(2) -0.019(2) -0.0021(19)
C32B 0.018(2) 0.022(2) 0.016(2) 0.0036(16) -0.0019(17) 0.0026(16)
C33A 0.029(3) 0.034(2) 0.027(3) 0.003(2) -0.018(2) -0.0058(19)
C33B 0.020(2) 0.0192(19) 0.019(2) -0.0034(17) -0.0006(17) -0.0030(16)
C34A 0.026(2) 0.020(2) 0.024(2) -0.0007(17) -0.0102(19) -0.0038(17)
C34B 0.013(2) 0.023(2) 0.017(2) -0.0066(16) -0.0010(16) -0.0038(15)
C35 0.018(2) 0.0111(17) 0.017(2) -0.0045(15) -0.0040(17) -0.0039(15)
C35A 0.026(2) 0.0130(18) 0.012(2) -0.0055(15) -0.0039(17) -0.0083(15)
C35B 0.016(2) 0.0136(18) 0.019(2) -0.0085(16) -0.0017(17) -0.0046(15)
C36 0.016(2) 0.0164(19) 0.025(2) -0.0058(17) -0.0061(18) -0.0030(15)
C36A 0.016(2) 0.0129(18) 0.028(2) -0.0089(17) -0.0040(18) -0.0005(15)
C36B 0.019(2) 0.0156(19) 0.023(2) -0.0052(17) -0.0047(18) -0.0048(16)
C37 0.016(2) 0.027(2) 0.025(2) -0.0149(18) 0.0032(18) -0.0062(17)
C37A 0.019(2) 0.026(2) 0.021(2) -0.0138(18) 0.0010(18) -0.0049(17)
C37B 0.024(2) 0.026(2) 0.024(2) -0.0117(19) 0.0001(19) -0.0052(17)
C38 0.026(3) 0.028(2) 0.014(2) -0.0064(17) -0.0016(18) -0.0080(18)
C38A 0.029(3) 0.025(2) 0.015(2) -0.0075(17) 0.0001(18) -0.0092(18)
C38B 0.030(3) 0.026(2) 0.018(2) -0.0096(18) 0.0021(19) -0.0119(18)
C39 0.021(2) 0.020(2) 0.021(2) -0.0066(17) -0.0061(18) -0.0046(16)
C39A 0.020(2) 0.0188(19) 0.017(2) -0.0040(16) -0.0070(17) -0.0046(16)
C39B 0.029(3) 0.0175(19) 0.023(2) -0.0053(17) -0.0099(19) -0.0043(17)
C40 0.018(2) 0.0090(17) 0.019(2) -0.0051(15) -0.0060(17) -0.0033(14)
C40A 0.016(2) 0.0123(17) 0.016(2) -0.0062(15) -0.0057(16) -0.0020(14)
C40B 0.016(2) 0.0128(18) 0.020(2) -0.0068(16) -0.0013(17) -0.0045(15)
C41 0.014(2) 0.0082(17) 0.018(2) 0.0000(15) -0.0064(16) -0.0031(14)
C41A 0.020(2) 0.0086(17) 0.015(2) -0.0017(15) -0.0047(17) -0.0024(15)
C41B 0.016(2) 0.0097(17) 0.017(2) -0.0008(15) -0.0048(16) -0.0035(14)
C42 0.022(2) 0.0165(19) 0.019(2) -0.0026(16) -0.0084(18) -0.0043(16)
C42A 0.020(2) 0.0192(19) 0.015(2) -0.0035(16) -0.0091(17) -0.0029(16)
C42B 0.026(2) 0.0132(18) 0.020(2) -0.0030(16) -0.0090(18) -0.0054(16)
C43 0.019(2) 0.020(2) 0.023(2) -0.0032(17) -0.0083(18) -0.0052(16)
C43A 0.018(2) 0.0179(19) 0.022(2) -0.0018(17) -0.0096(18) -0.0032(16)
C43B 0.015(2) 0.0177(19) 0.028(2) 0.0005(17) -0.0108(18) -0.0055(15)
C44 0.013(2) 0.021(2) 0.023(2) -0.0031(17) -0.0027(17) -0.0053(16)
C44A 0.015(2) 0.024(2) 0.021(2) -0.0031(17) -0.0016(17) -0.0066(16)
C44B 0.014(2) 0.021(2) 0.020(2) -0.0004(17) -0.0020(17) -0.0044(16)
C45 0.019(2) 0.0164(19) 0.020(2) -0.0061(16) -0.0028(17) -0.0030(16)
C45A 0.020(2) 0.0183(19) 0.012(2) -0.0037(16) -0.0032(17) -0.0040(16)
C45B 0.013(2) 0.022(2) 0.017(2) -0.0027(16) -0.0047(17) -0.0051(15)
C46 0.017(2) 0.0060(16) 0.018(2) 0.0000(15) -0.0061(16) -0.0021(14)
C46A 0.017(2) 0.0087(17) 0.014(2) -0.0017(15) -0.0060(16) -0.0028(14)
C46B 0.015(2) 0.0085(17) 0.017(2) 0.0017(15) -0.0062(17) -0.0038(14)

loop_
_atom_type_symbol
_atom_type_description
_atom_type_scat_dispersion_real
_atom_type_scat_dispersion_imag
_atom_type_scat_source
C C 0.0033 0.0016 'International Tables Vol C Tables 4.2.6.8 and 6.1.1.4'
H H 0.0000 0.0000 'International Tables Vol C Tables 4.2.6.8 and 6.1.1.4'
N N 0.0061 0.0033 'International Tables Vol C Tables 4.2.6.8 and 6.1.1.4'
P P 0.1023 0.0942 'International Tables Vol C Tables 4.2.6.8 and 6.1.1.4'
Cl Cl 0.1484 0.1585 'International Tables Vol C Tables 4.2.6.8 and 6.1.1.4'
Pd Pd -0.9988 1.0072 'International Tables Vol C Tables 4.2.6.8 and 6.1.1.4'

loop_
_geom_angle_atom_site_label_1
_geom_angle_atom_site_label_2
_geom_angle_atom_site_label_3
_geom_angle
P1 Pd1 Cl1 100.59(3)
N1 Pd1 Cl1 85.38(8)
N1 Pd1 P1 173.98(9)
C46 Pd1 Cl1 166.71(10)
C46 Pd1 P1 90.82(9)
C46 Pd1 N1 83.16(12)
P1A Pd1A Cl1A 96.97(3)
N1A Pd1A Cl1A 86.17(8)
N1A Pd1A P1A 175.52(8)
C46A Pd1A Cl1A 167.65(10)
C46A Pd1A P1A 94.22(9)
C46A Pd1A N1A 82.38(12)
P1B Pd1B Cl1B 96.62(3)
N1B Pd1B Cl1B 85.33(8)
N1B Pd1B P1B 178.01(9)
C46B Pd1B Cl1B 167.49(10)
C46B Pd1B P1B 94.92(9)
C46B Pd1B N1B 83.17(12)
C1 P1 Pd1 115.57(11)
C1 P1 C29 99.27(14)
C23 P1 Pd1 111.26(8)
C23 P1 C1 105.97(14)
C23 P1 C29 103.21(11)
C29 P1 Pd1 119.85(8)
C1A P1A Pd1A 117.38(11)
C1A P1A C23A 102.05(16)
C1A P1A C29A 102.07(15)
C23A P1A Pd1A 111.73(11)
C23A P1A C29A 103.43(17)
C29A P1A Pd1A 118.08(12)
C1B P1B Pd1B 116.24(11)
C1B P1B C29B 102.00(15)
C23B P1B Pd1B 110.86(11)
C23B P1B C1B 103.22(16)
C23B P1B C29B 101.23(16)
C29B P1B Pd1B 120.93(11)
Pd1 N1 H1A 110.2
Pd1 N1 H1B 110.2
H1A N1 H1B 108.5
C35 N1 Pd1 107.58(19)
C35 N1 H1A 110.2
C35 N1 H1B 110.2
Pd1A N1A H1AA 110.4
Pd1A N1A H1AB 110.4
H1AA N1A H1AB 108.6
C35A N1A Pd1A 106.45(19)
C35A N1A H1AA 110.4
C35A N1A H1AB 110.4
Pd1B N1B H1BA 110.2
Pd1B N1B H1BB 110.2
H1BA N1B H1BB 108.5
C35B N1B Pd1B 107.33(19)
C35B N1B H1BA 110.2
C35B N1B H1BB 110.2
C2 C1 P1 126.6(3)
C2 C1 C10 113.6(3)
C10 C1 P1 119.7(2)
C2A C1A P1A 127.7(2)
C2A C1A C10A 112.9(3)
C10A C1A P1A 119.4(2)
C2B C1B P1B 127.8(3)
C2B C1B C10B 112.6(3)
C10B C1B P1B 119.2(2)
C1 C2 C3 112.7(3)
C1 C2 C17 130.3(3)
C17 C2 C3 116.9(3)
C1A C2A C3A 113.1(3)
C1A C2A C17A 128.1(3)
C17A C2A C3A 118.8(3)
C1B C2B C3B 113.6(3)
C1B C2B C17B 127.2(3)
C17B C2B C3B 119.2(3)
C2 C3 H3 112.7
C4 C3 C2 106.8(3)
C4 C3 H3 112.7
C16 C3 C2 104.2(3)
C16 C3 H3 112.7
C16 C3 C4 107.0(3)
C2A C3A H3A 112.8
C4A C3A C2A 104.0(3)
C4A C3A H3A 112.8
C16A C3A C2A 107.6(3)
C16A C3A H3A 112.8
C16A C3A C4A 106.4(3)
C2B C3B H3B 112.9
C4B C3B C2B 106.1(3)
C4B C3B H3B 112.9
C4B C3B C16B 106.0(3)
C16B C3B C2B 105.5(3)
C16B C3B H3B 112.9
C5 C4 C3 126.7(3)
C5 C4 C9 120.7(4)
C9 C4 C3 112.6(3)
C5A C4A C3A 127.2(3)
C5A C4A C9A 120.0(4)
C9A C4A C3A 112.8(3)
C5B C4B C3B 126.9(3)
C5B C4B C9B 119.8(3)
C9B C4B C3B 113.2(3)
C4 C5 H5 120.5
C4 C5 C6 119.1(4)
C6 C5 H5 120.5
C4A C5A H5A 120.2
C4A C5A C6A 119.6(4)
C6A C5A H5A 120.2
C4B C5B H5B 120.1
C4B C5B C6B 119.7(4)
C6B C5B H5B 120.1
C5 C6 H6 119.7
C7 C6 C5 120.5(4)
C7 C6 H6 119.7
C5A C6A H6A 119.7
C7A C6A C5A 120.6(4)
C7A C6A H6A 119.7
C5B C6B H6B 120.0
C7B C6B C5B 120.1(4)
C7B C6B H6B 120.0
C6 C7 H7 119.6
C6 C7 C8 120.7(4)
C8 C7 H7 119.6
C6A C7A H7A 120.0
C6A C7A C8A 120.1(4)
C8A C7A H7A 120.0
C6B C7B H7B 119.4
C6B C7B C8B 121.1(4)
C8B C7B H7B 119.4
C7 C8 H8 120.7
C9 C8 C7 118.7(4)
C9 C8 H8 120.7
C7A C8A H8A 120.3
C9A C8A C7A 119.5(4)
C9A C8A H8A 120.3
C7B C8B H8B 120.7
C7B C8B C9B 118.5(4)
C9B C8B H8B 120.7
C4 C9 C10 112.3(3)
C8 C9 C4 120.3(4)
C8 C9 C10 127.3(4)
C4A C9A C10A 112.1(3)
C8A C9A C4A 120.3(4)
C8A C9A C10A 127.5(3)
C4B C9B C10B 111.9(3)
C8B C9B C4B 120.8(4)
C8B C9B C10B 127.4(3)
C1 C10 H10 112.7
C9 C10 C1 106.1(3)
C9 C10 H10 112.7
C11 C10 C1 105.5(3)
C11 C10 C9 106.7(3)
C11 C10 H10 112.7
C1A C10A H10A 112.6
C9A C10A C1A 106.1(3)
C9A C10A H10A 112.6
C9A C10A C11A 106.2(3)
C11A C10A C1A 106.2(3)
C11A C10A H10A 112.6
C1B C10B H10B 112.7
C9B C10B C1B 104.2(3)
C9B C10B H10B 112.7
C11B C10B C1B 107.2(3)
C11B C10B C9B 106.7(3)
C11B C10B H10B 112.7
C12 C11 C10 127.7(4)
C12 C11 C16 120.6(4)
C16 C11 C10 111.6(3)
C12A C11A C10A 127.4(3)
C12A C11A C16A 120.4(4)
C16A C11A C10A 112.1(3)
C12B C11B C10B 127.3(3)
C12B C11B C16B 119.7(3)
C16B C11B C10B 112.9(3)
C11 C12 H12 120.5
C11 C12 C13 119.0(4)
C13 C12 H12 120.5
C11A C12A H12A 120.5
C13A C12A C11A 119.0(4)
C13A C12A H12A 120.5
C11B C12B H12B 120.4
C11B C12B C13B 119.1(4)
C13B C12B H12B 120.4
C12 C13 H13 119.7
C14 C13 C12 120.7(4)
C14 C13 H13 119.7
C12A C13A H13A 119.7
C14A C13A C12A 120.6(4)
C14A C13A H13A 119.7
C12B C13B H13B 119.9
C12B C13B C14B 120.3(4)
C14B C13B H13B 119.9
C13 C14 H14 119.8
C13 C14 C15 120.5(4)
C15 C14 H14 119.8
C13A C14A H14A 119.7
C15A C14A C13A 120.7(4)
C15A C14A H14A 119.7
C13B C14B H14B 119.6
C15B C14B C13B 120.8(4)
C15B C14B H14B 119.6
C14 C15 H15 120.7
C16 C15 C14 118.6(4)
C16 C15 H15 120.7
C14A C15A H15A 120.2
C14A C15A C16A 119.5(4)
C16A C15A H15A 120.2
C14B C15B H15B 120.8
C16B C15B C14B 118.5(4)
C16B C15B H15B 120.8
C11 C16 C3 113.2(3)
C15 C16 C3 126.1(4)
C15 C16 C11 120.6(4)
C11A C16A C3A 112.9(3)
C15A C16A C3A 127.3(3)
C15A C16A C11A 119.8(4)
C11B C16B C3B 112.3(3)
C15B C16B C3B 126.2(3)
C15B C16B C11B 121.5(3)
C18 C17 C2 122.4(3)
C18 C17 C22 118.6(3)
C22 C17 C2 119.0(3)
C18A C17A C2A 122.0(3)
C18A C17A C22A 118.5(3)
C22A C17A C2A 119.5(3)
C18B C17B C2B 121.3(3)
C18B C17B C22B 118.5(3)
C22B C17B C2B 120.2(3)
C17 C18 H18 119.5
C19 C18 C17 121.0(4)
C19 C18 H18 119.5
C17A C18A H18A 119.4
C17A C18A C19A 121.2(3)
C19A C18A H18A 119.4
C17B C18B H18B 119.8
C19B C18B C17B 120.5(3)
C19B C18B H18B 119.8
C18 C19 H19 120.1
C20 C19 C18 119.8(4)
C20 C19 H19 120.1
C18A C19A H19A 120.3
C20A C19A C18A 119.5(4)
C20A C19A H19A 120.3
C18B C19B H19B 119.6
C20B C19B C18B 120.7(4)
C20B C19B H19B 119.6
C19 C20 H20 119.7
C19 C20 C21 120.6(4)
C21 C20 H20 119.7
C19A C20A H20A 119.7
C21A C20A C19A 120.5(3)
C21A C20A H20A 119.7
C19B C20B H20B 120.2
C19B C20B C21B 119.6(3)
C21B C20B H20B 120.2
C20 C21 H21 120.0
C20 C21 C22 120.0(4)
C22 C21 H21 120.0
C20A C21A H21A 120.1
C20A C21A C22A 119.7(4)
C22A C21A H21A 120.1
C20B C21B H21B 120.0
C22B C21B C20B 119.9(4)
C22B C21B H21B 120.0
C17 C22 C21 120.0(4)
C17 C22 H22 120.0
C21 C22 H22 120.0
C17A C22A H22A 119.7
C21A C22A C17A 120.5(3)
C21A C22A H22A 119.7
C17B C22B H22B 119.6
C21B C22B C17B 120.7(4)
C21B C22B H22B 119.6
C28 C23 P1 117.60(14)
C28 C23 C24 120.0
C24 C23 P1 122.36(14)
C23 C28 H28 120.0
C27 C28 C23 120.0
C27 C28 H28 120.0
C28 C27 H27 120.0
C28 C27 C26 120.0
C26 C27 H27 120.0
C27 C26 H26 120.0
C25 C26 C27 120.0
C25 C26 H26 120.0
C26 C25 H25 120.0
C26 C25 C24 120.0
C24 C25 H25 120.0
C23 C24 H24 120.0
C25 C24 C23 120.0
C25 C24 H24 120.0
C24A C23A P1A 119.6(3)
C28A C23A P1A 121.9(3)
C28A C23A C24A 118.3(3)
C24B C23B P1B 118.0(3)
C28B C23B P1B 122.2(3)
C28B C23B C24B 119.8(3)
C23A C24A H24A 120.0
C25A C24A C23A 120.1(4)
C25A C24A H24A 120.0
C23B C24B H24B 120.0
C25B C24B C23B 119.9(4)
C25B C24B H24B 120.0
C24A C25A H25A 119.6
C24A C25A C26A 120.8(4)
C26A C25A H25A 119.6
C24B C25B H25B 120.0
C24B C25B C26B 120.0(4)
C26B C25B H25B 120.0
C25A C26A H26A 120.0
C25A C26A C27A 119.9(4)
C27A C26A H26A 120.0
C25B C26B H26B 119.9
C25B C26B C27B 120.2(4)
C27B C26B H26B 119.9
C26A C27A H27A 120.1
C28A C27A C26A 119.8(4)
C28A C27A H27A 120.1
C26B C27B H27B 120.1
C28B C27B C26B 119.8(4)
C28B C27B H27B 120.1
C23A C28A H28A 119.5
C27A C28A C23A 121.0(4)
C27A C28A H28A 119.5
C23B C28B C27B 120.2(4)
C23B C28B H28B 119.9
C27B C28B H28B 119.9
C34 C29 P1 117.63(14)
C34 C29 C30 120.0
C30 C29 P1 122.28(14)
C29 C34 H34 120.0
C29 C34 C33 120.0
C33 C34 H34 120.0
C34 C33 H33 120.0
C32 C33 C34 120.0
C32 C33 H33 120.0
C33 C32 H32 120.0
C33 C32 C31 120.0
C31 C32 H32 120.0
C32 C31 H31 120.0
C32 C31 C30 120.0
C30 C31 H31 120.0
C29 C30 H30 120.0
C31 C30 C29 120.0
C31 C30 H30 120.0
C30A C29A P1A 122.2(3)
C34A C29A P1A 118.9(3)
C34A C29A C30A 118.8(3)
C30B C29B P1B 121.8(3)
C30B C29B C34B 118.1(3)
C34B C29B P1B 120.1(3)
C29A C30A H30A 120.2
C31A C30A C29A 119.6(4)
C31A C30A H30A 120.2
C29B C30B H30B 119.6
C29B C30B C31B 120.8(3)
C31B C30B H30B 119.6
C30A C31A H31A 119.6
C32A C31A C30A 120.8(4)
C32A C31A H31A 119.6
C30B C31B H31B 119.9
C32B C31B C30B 120.2(4)
C32B C31B H31B 119.9
C31A C32A H32A 120.1
C33A C32A C31A 119.7(4)
C33A C32A H32A 120.1
C31B C32B H32B 119.8
C33B C32B C31B 120.3(3)
C33B C32B H32B 119.8
C32A C33A H33A 119.8
C32A C33A C34A 120.4(4)
C34A C33A H33A 119.8
C32B C33B H33B 120.1
C32B C33B C34B 119.8(3)
C34B C33B H33B 120.1
C29A C34A H34A 119.7
C33A C34A C29A 120.7(4)
C33A C34A H34A 119.7
C29B C34B H34B 119.6
C33B C34B C29B 120.7(4)
C33B C34B H34B 119.6
C36 C35 N1 120.8(3)
C36 C35 C40 121.0(3)
C40 C35 N1 118.1(3)
C36A C35A N1A 119.9(3)
C36A C35A C40A 122.0(3)
C40A C35A N1A 118.0(3)
C36B C35B N1B 120.8(3)
C36B C35B C40B 121.5(3)
C40B C35B N1B 117.7(3)
C35 C36 H36 119.8
C37 C36 C35 120.3(3)
C37 C36 H36 119.8
C35A C36A H36A 120.2
C37A C36A C35A 119.5(4)
C37A C36A H36A 120.2
C35B C36B H36B 119.8
C37B C36B C35B 120.3(4)
C37B C36B H36B 119.8
C36 C37 H37 120.2
C38 C37 C36 119.7(3)
C38 C37 H37 120.2
C36A C37A H37A 120.0
C38A C37A C36A 120.0(3)
C38A C37A H37A 120.0
C36B C37B H37B 120.2
C36B C37B C38B 119.5(4)
C38B C37B H37B 120.2
C37 C38 H38 119.8
C37 C38 C39 120.4(4)
C39 C38 H38 119.8
C37A C38A H38A 119.7
C37A C38A C39A 120.7(4)
C39A C38A H38A 119.7
C37B C38B H38B 119.8
C37B C38B C39B 120.5(4)
C39B C38B H38B 119.8
C38 C39 H39 119.4
C38 C39 C40 121.2(4)
C40 C39 H39 119.4
C38A C39A H39A 119.6
C38A C39A C40A 120.7(3)
C40A C39A H39A 119.6
C38B C39B H39B 119.5
C38B C39B C40B 120.9(4)
C40B C39B H39B 119.5
C35 C40 C41 120.4(3)
C39 C40 C35 117.4(3)
C39 C40 C41 122.1(3)
C35A C40A C41A 120.7(3)
C39A C40A C35A 117.0(3)
C39A C40A C41A 122.2(3)
C35B C40B C41B 120.5(3)
C39B C40B C35B 117.3(3)
C39B C40B C41B 122.1(3)
C42 C41 C40 118.0(3)
C42 C41 C46 118.8(3)
C46 C41 C40 123.2(3)
C42A C41A C40A 118.5(3)
C42A C41A C46A 118.9(3)
C46A C41A C40A 122.6(3)
C42B C41B C40B 118.0(3)
C42B C41B C46B 119.1(3)
C46B C41B C40B 122.9(3)
C41 C42 H42 118.9
C43 C42 C41 122.1(4)
C43 C42 H42 118.9
C41A C42A H42A 119.0
C43A C42A C41A 121.9(3)
C43A C42A H42A 119.0
C41B C42B H42B 119.2
C43B C42B C41B 121.7(4)
C43B C42B H42B 119.2
C42 C43 H43 120.4
C42 C43 C44 119.2(4)
C44 C43 H43 120.4
C42A C43A H43A 120.6
C42A C43A C44A 118.8(4)
C44A C43A H43A 120.6
C42B C43B H43B 120.4
C44B C43B C42B 119.3(4)
C44B C43B H43B 120.4
C43 C44 H44 120.2
C45 C44 C43 119.6(3)
C45 C44 H44 120.2
C43A C44A H44A 119.9
C45A C44A C43A 120.2(3)
C45A C44A H44A 119.9
C43B C44B H44B 120.2
C43B C44B C45B 119.7(3)
C45B C44B H44B 120.2
C44 C45 H45 118.6
C44 C45 C46 122.8(4)
C46 C45 H45 118.6
C44A C45A H45A 118.9
C44A C45A C46A 122.2(3)
C46A C45A H45A 118.9
C44B C45B H45B 118.7
C44B C45B C46B 122.6(3)
C46B C45B H45B 118.7
C41 C46 Pd1 117.0(2)
C45 C46 Pd1 125.6(3)
C45 C46 C41 117.4(3)
C41A C46A Pd1A 116.7(3)
C45A C46A Pd1A 125.5(3)
C45A C46A C41A 117.7(3)
C41B C46B Pd1B 117.2(3)
C45B C46B Pd1B 125.1(3)
C45B C46B C41B 117.6(3)

loop_
_geom_bond_atom_site_label_1
_geom_bond_atom_site_label_2
_geom_bond_distance
Pd1 Cl1 2.4227(10)
Pd1 P1 2.2621(9)
Pd1 N1 2.103(3)
Pd1 C46 2.020(4)
Pd1A Cl1A 2.4234(10)
Pd1A P1A 2.2653(9)
Pd1A N1A 2.108(2)
Pd1A C46A 2.009(4)
Pd1B Cl1B 2.4365(10)
Pd1B P1B 2.2686(9)
Pd1B N1B 2.113(2)
Pd1B C46B 2.001(4)
P1 C1 1.822(3)
P1 C23 1.8215(19)
P1 C29 1.8476(19)
P1A C1A 1.813(3)
P1A C23A 1.813(4)
P1A C29A 1.835(4)
P1B C1B 1.824(3)
P1B C23B 1.812(4)
P1B C29B 1.842(3)
N1 H1A 0.9900
N1 H1B 0.9900
N1 C35 1.436(4)
N1A H1AA 0.9900
N1A H1AB 0.9900
N1A C35A 1.452(4)
N1B H1BA 0.9900
N1B H1BB 0.9900
N1B C35B 1.437(4)
C1 C2 1.345(5)
C1 C10 1.544(4)
C1A C2A 1.352(4)
C1A C10A 1.541(4)
C1B C2B 1.351(5)
C1B C10B 1.541(4)
C2 C3 1.543(4)
C2 C17 1.471(4)
C2A C3A 1.542(4)
C2A C17A 1.471(4)
C2B C3B 1.547(4)
C2B C17B 1.477(4)
C3 H3 1.0000
C3 C4 1.525(5)
C3 C16 1.513(5)
C3A H3A 1.0000
C3A C4A 1.513(5)
C3A C16A 1.512(5)
C3B H3B 1.0000
C3B C4B 1.506(5)
C3B C16B 1.529(5)
C4 C5 1.385(5)
C4 C9 1.392(5)
C4A C5A 1.377(5)
C4A C9A 1.400(5)
C4B C5B 1.373(5)
C4B C9B 1.401(5)
C5 H5 0.9500
C5 C6 1.387(5)
C5A H5A 0.9500
C5A C6A 1.383(5)
C5B H5B 0.9500
C5B C6B 1.389(5)
C6 H6 0.9500
C6 C7 1.378(5)
C6A H6A 0.9500
C6A C7A 1.381(6)
C6B H6B 0.9500
C6B C7B 1.382(5)
C7 H7 0.9500
C7 C8 1.403(5)
C7A H7A 0.9500
C7A C8A 1.392(5)
C7B H7B 0.9500
C7B C8B 1.382(5)
C8 H8 0.9500
C8 C9 1.384(5)
C8A H8A 0.9500
C8A C9A 1.376(5)
C8B H8B 0.9500
C8B C9B 1.385(5)
C9 C10 1.528(5)
C9A C10A 1.514(5)
C9B C10B 1.532(5)
C10 H10 1.0000
C10 C11 1.517(5)
C10A H10A 1.0000
C10A C11A 1.522(5)
C10B H10B 1.0000
C10B C11B 1.520(5)
C11 C12 1.365(5)
C11 C16 1.404(5)
C11A C12A 1.382(5)
C11A C16A 1.397(5)
C11B C12B 1.384(5)
C11B C16B 1.394(5)
C12 H12 0.9500
C12 C13 1.397(6)
C12A H12A 0.9500
C12A C13A 1.381(5)
C12B H12B 0.9500
C12B C13B 1.388(5)
C13 H13 0.9500
C13 C14 1.379(6)
C13A H13A 0.9500
C13A C14A 1.378(6)
C13B H13B 0.9500
C13B C14B 1.389(5)
C14 H14 0.9500
C14 C15 1.400(6)
C14A H14A 0.9500
C14A C15A 1.374(5)
C14B H14B 0.9500
C14B C15B 1.385(5)
C15 H15 0.9500
C15 C16 1.377(5)
C15A H15A 0.9500
C15A C16A 1.382(5)
C15B H15B 0.9500
C15B C16B 1.372(5)
C17 C18 1.393(5)
C17 C22 1.396(5)
C17A C18A 1.379(5)
C17A C22A 1.400(5)
C17B C18B 1.388(5)
C17B C22B 1.394(5)
C18 H18 0.9500
C18 C19 1.386(4)
C18A H18A 0.9500
C18A C19A 1.386(4)
C18B H18B 0.9500
C18B C19B 1.387(4)
C19 H19 0.9500
C19 C20 1.372(5)
C19A H19A 0.9500
C19A C20A 1.381(5)
C19B H19B 0.9500
C19B C20B 1.368(5)
C20 H20 0.9500
C20 C21 1.375(5)
C20A H20A 0.9500
C20A C21A 1.377(5)
C20B H20B 0.9500
C20B C21B 1.390(5)
C21 H21 0.9500
C21 C22 1.399(5)
C21A H21A 0.9500
C21A C22A 1.385(5)
C21B H21B 0.9500
C21B C22B 1.384(5)
C22 H22 0.9500
C22A H22A 0.9500
C22B H22B 0.9500
C23 C28 1.3900
C23 C24 1.3900
C28 H28 0.9500
C28 C27 1.3900
C27 H27 0.9500
C27 C26 1.3900
C26 H26 0.9500
C26 C25 1.3900
C25 H25 0.9500
C25 C24 1.3900
C24 H24 0.9500
C23A C24A 1.405(5)
C23A C28A 1.389(5)
C23B C24B 1.397(5)
C23B C28B 1.382(5)
C24A H24A 0.9500
C24A C25A 1.373(5)
C24B H24B 0.9500
C24B C25B 1.376(5)
C25A H25A 0.9500
C25A C26A 1.375(6)
C25B H25B 0.9500
C25B C26B 1.386(5)
C26A H26A 0.9500
C26A C27A 1.380(6)
C26B H26B 0.9500
C26B C27B 1.386(5)
C27A H27A 0.9500
C27A C28A 1.378(5)
C27B H27B 0.9500
C27B C28B 1.383(5)
C28A H28A 0.9500
C28B H28B 0.9500
C29 C34 1.3900
C29 C30 1.3900
C34 H34 0.9500
C34 C33 1.3900
C33 H33 0.9500
C33 C32 1.3900
C32 H32 0.9500
C32 C31 1.3900
C31 H31 0.9500
C31 C30 1.3900
C30 H30 0.9500
C29A C30A 1.395(5)
C29A C34A 1.385(5)
C29B C30B 1.381(5)
C29B C34B 1.402(5)
C30A H30A 0.9500
C30A C31A 1.388(5)
C30B H30B 0.9500
C30B C31B 1.391(5)
C31A H31A 0.9500
C31A C32A 1.373(6)
C31B H31B 0.9500
C31B C32B 1.372(5)
C32A H32A 0.9500
C32A C33A 1.366(5)
C32B H32B 0.9500
C32B C33B 1.371(5)
C33A H33A 0.9500
C33A C34A 1.384(5)
C33B H33B 0.9500
C33B C34B 1.391(5)
C34A H34A 0.9500
C34B H34B 0.9500
C35 C36 1.384(5)
C35 C40 1.404(5)
C35A C36A 1.385(5)
C35A C40A 1.400(5)
C35B C36B 1.383(5)
C35B C40B 1.404(5)
C36 H36 0.9500
C36 C37 1.381(5)
C36A H36A 0.9500
C36A C37A 1.377(5)
C36B H36B 0.9500
C36B C37B 1.378(5)
C37 H37 0.9500
C37 C38 1.376(5)
C37A H37A 0.9500
C37A C38A 1.371(5)
C37B H37B 0.9500
C37B C38B 1.384(5)
C38 H38 0.9500
C38 C39 1.385(5)
C38A H38A 0.9500
C38A C39A 1.394(5)
C38B H38B 0.9500
C38B C39B 1.392(5)
C39 H39 0.9500
C39 C40 1.398(5)
C39A H39A 0.9500
C39A C40A 1.396(5)
C39B H39B 0.9500
C39B C40B 1.398(5)
C40 C41 1.482(5)
C40A C41A 1.483(5)
C40B C41B 1.482(5)
C41 C42 1.402(5)
C41 C46 1.420(5)
C41A C42A 1.395(5)
C41A C46A 1.418(4)
C41B C42B 1.399(5)
C41B C46B 1.420(5)
C42 H42 0.9500
C42 C43 1.376(5)
C42A H42A 0.9500
C42A C43A 1.377(5)
C42B H42B 0.9500
C42B C43B 1.385(5)
C43 H43 0.9500
C43 C44 1.385(5)
C43A H43A 0.9500
C43A C44A 1.388(5)
C43B H43B 0.9500
C43B C44B 1.382(5)
C44 H44 0.9500
C44 C45 1.380(5)
C44A H44A 0.9500
C44A C45A 1.372(5)
C44B H44B 0.9500
C44B C45B 1.384(5)
C45 H45 0.9500
C45 C46 1.394(5)
C45A H45A 0.9500
C45A C46A 1.390(5)
C45B H45B 0.9500
C45B C46B 1.390(5)

loop_
_geom_torsion_atom_site_label_1
_geom_torsion_atom_site_label_2
_geom_torsion_atom_site_label_3
_geom_torsion_atom_site_label_4
_geom_torsion
Pd1 P1 C1 C2 -11.4(4)
Pd1 P1 C1 C10 173.3(2)
Pd1 P1 C23 C28 72.34(13)
Pd1 P1 C23 C24 -105.12(12)
Pd1 P1 C29 C34 47.32(15)
Pd1 P1 C29 C30 -136.10(12)
Pd1 N1 C35 C36 -123.7(3)
Pd1 N1 C35 C40 55.7(3)
Pd1A P1A C1A C2A -15.6(4)
Pd1A P1A C1A C10A 165.8(2)
Pd1A P1A C23A C24A -70.5(3)
Pd1A P1A C23A C28A 104.1(3)
Pd1A P1A C29A C30A 137.6(3)
Pd1A P1A C29A C34A -46.6(3)
Pd1A N1A C35A C36A -123.5(3)
Pd1A N1A C35A C40A 54.7(3)
Pd1B P1B C1B C2B -6.2(4)
Pd1B P1B C1B C10B 165.5(2)
Pd1B P1B C23B C24B -71.1(3)
Pd1B P1B C23B C28B 106.9(3)
Pd1B P1B C29B C30B -37.8(3)
Pd1B P1B C29B C34B 145.6(2)
Pd1B N1B C35B C36B -123.3(3)
Pd1B N1B C35B C40B 55.2(3)
P1 C1 C2 C3 -178.4(3)
P1 C1 C2 C17 -1.6(6)
P1 C1 C10 C9 -126.4(3)
P1 C1 C10 C11 120.7(3)
P1 C23 C28 C27 -177.52(16)
P1 C23 C24 C25 177.40(17)
P1 C29 C34 C33 176.66(17)
P1 C29 C30 C31 -176.50(18)
P1A C1A C2A C3A 178.5(3)
P1A C1A C2A C17A -3.4(6)
P1A C1A C10A C9A 124.0(3)
P1A C1A C10A C11A -123.3(3)
P1A C23A C24A C25A 178.1(3)
P1A C23A C28A C27A -176.9(3)
P1A C29A C30A C31A 175.0(3)
P1A C29A C34A C33A -174.6(3)
P1B C1B C2B C3B 166.8(3)
P1B C1B C2B C17B -11.8(6)
P1B C1B C10B C9B -112.3(3)
P1B C1B C10B C11B 134.8(3)
P1B C23B C24B C25B -179.7(2)
P1B C23B C28B C27B -178.4(3)
P1B C29B C30B C31B -175.4(3)
P1B C29B C34B C33B 175.5(3)
N1 C35 C36 C37 179.6(3)
N1 C35 C40 C39 -179.7(3)
N1 C35 C40 C41 3.1(5)
N1A C35A C36A C37A 178.9(3)
N1A C35A C40A C39A -178.9(3)
N1A C35A C40A C41A 4.5(5)
N1B C35B C36B C37B 178.5(3)
N1B C35B C40B C39B -178.9(3)
N1B C35B C40B C41B 3.6(5)
C1 P1 C23 C28 -161.28(15)
C1 P1 C23 C24 21.26(18)
C1 P1 C29 C34 -79.40(16)
C1 P1 C29 C30 97.18(17)
C1 C2 C3 C4 -54.1(4)
C1 C2 C3 C16 59.0(4)
C1 C2 C17 C18 -51.3(6)
C1 C2 C17 C22 130.9(4)
C1 C10 C11 C12 -124.1(4)
C1 C10 C11 C16 56.1(4)
C1A P1A C23A C24A 163.3(3)
C1A P1A C23A C28A -22.2(3)
C1A P1A C29A C30A -92.1(3)
C1A P1A C29A C34A 83.7(3)
C1A C2A C3A C4A 59.2(4)
C1A C2A C3A C16A -53.4(4)
C1A C2A C17A C18A -43.2(5)
C1A C2A C17A C22A 134.9(4)
C1A C10A C11A C12A 125.0(4)
C1A C10A C11A C16A -56.3(4)
C1B P1B C23B C24B 163.7(3)
C1B P1B C23B C28B -18.2(3)
C1B P1B C29B C30B 93.1(3)
C1B P1B C29B C34B -83.6(3)
C1B C2B C3B C4B -52.8(4)
C1B C2B C3B C16B 59.4(4)
C1B C2B C17B C18B -42.1(5)
C1B C2B C17B C22B 136.3(4)
C1B C10B C11B C12B -125.7(4)
C1B C10B C11B C16B 56.6(4)
C2 C1 C10 C9 57.8(4)
C2 C1 C10 C11 -55.2(4)
C2 C3 C4 C5 -124.1(4)
C2 C3 C4 C9 56.7(4)
C2 C3 C16 C11 -57.1(4)
C2 C3 C16 C15 120.8(4)
C2 C17 C18 C19 -179.4(3)
C2 C17 C22 C21 179.8(3)
C2A C1A C10A C9A -54.8(4)
C2A C1A C10A C11A 58.0(4)
C2A C3A C4A C5A 120.5(4)
C2A C3A C4A C9A -58.1(4)
C2A C3A C16A C11A 54.4(4)
C2A C3A C16A C15A -126.5(4)
C2A C17A C18A C19A 176.8(3)
C2A C17A C22A C21A -176.8(3)
C2B C1B C10B C9B 60.6(4)
C2B C1B C10B C11B -52.3(4)
C2B C3B C4B C5B -124.6(4)
C2B C3B C4B C9B 55.3(4)
C2B C3B C16B C11B -54.2(4)
C2B C3B C16B C15B 128.4(4)
C2B C17B C18B C19B 178.1(3)
C2B C17B C22B C21B -177.5(3)
C3 C2 C17 C18 125.5(4)
C3 C2 C17 C22 -52.3(5)
C3 C4 C5 C6 -178.3(3)
C3 C4 C9 C8 178.0(3)
C3 C4 C9 C10 -1.8(4)
C3A C2A C17A C18A 134.9(4)
C3A C2A C17A C22A -47.0(5)
C3A C4A C5A C6A -177.9(3)
C3A C4A C9A C8A 178.8(3)
C3A C4A C9A C10A 1.6(4)
C3B C2B C17B C18B 139.3(3)
C3B C2B C17B C22B -42.3(5)
C3B C4B C5B C6B 179.1(3)
C3B C4B C9B C8B -178.6(3)
C3B C4B C9B C10B -0.1(4)
C4 C3 C16 C11 55.8(4)
C4 C3 C16 C15 -126.3(4)
C4 C5 C6 C7 0.0(6)
C4 C9 C10 C1 -54.3(4)
C4 C9 C10 C11 57.8(4)
C4A C3A C16A C11A -56.6(4)
C4A C3A C16A C15A 122.6(4)
C4A C5A C6A C7A -1.2(6)
C4A C9A C10A C1A 55.2(4)
C4A C9A C10A C11A -57.5(4)
C4B C3B C16B C11B 58.0(4)
C4B C3B C16B C15B -119.3(4)
C4B C5B C6B C7B 0.3(5)
C4B C9B C10B C1B -57.3(4)
C4B C9B C10B C11B 56.0(3)
C5 C4 C9 C8 -1.3(5)
C5 C4 C9 C10 178.8(3)
C5 C6 C7 C8 -0.6(6)
C5A C4A C9A C8A 0.1(5)
C5A C4A C9A C10A -177.2(3)
C5A C6A C7A C8A 0.9(6)
C5B C4B C9B C8B 1.4(5)
C5B C4B C9B C10B 179.8(3)
C5B C6B C7B C8B -0.3(5)
C6 C7 C8 C9 0.2(6)
C6A C7A C8A C9A -0.2(6)
C6B C7B C8B C9B 0.9(5)
C7 C8 C9 C4 0.7(5)
C7 C8 C9 C10 -179.4(3)
C7A C8A C9A C4A -0.3(5)
C7A C8A C9A C10A 176.5(3)
C7B C8B C9B C4B -1.4(5)
C7B C8B C9B C10B -179.6(3)
C8 C9 C10 C1 125.8(4)
C8 C9 C10 C11 -122.0(4)
C8A C9A C10A C1A -121.8(4)
C8A C9A C10A C11A 125.4(4)
C8B C9B C10B C1B 121.1(4)
C8B C9B C10B C11B -125.7(4)
C9 C4 C5 C6 0.9(5)
C9 C10 C11 C12 123.3(4)
C9 C10 C11 C16 -56.4(4)
C9A C4A C5A C6A 0.6(5)
C9A C10A C11A C12A -122.4(4)
C9A C10A C11A C16A 56.3(4)
C9B C4B C5B C6B -0.8(5)
C9B C10B C11B C12B 123.1(4)
C9B C10B C11B C16B -54.5(4)
C10 C1 C2 C3 -2.9(5)
C10 C1 C2 C17 174.0(3)
C10 C11 C12 C13 178.3(3)
C10 C11 C16 C3 -0.1(4)
C10 C11 C16 C15 -178.1(3)
C10A C1A C2A C3A -2.9(4)
C10A C1A C2A C17A 175.2(3)
C10A C11A C12A C13A 178.2(3)
C10A C11A C16A C3A 0.7(4)
C10A C11A C16A C15A -178.6(3)
C10B C1B C2B C3B -5.4(4)
C10B C1B C2B C17B 176.0(3)
C10B C11B C12B C13B -176.6(3)
C10B C11B C16B C3B -2.2(4)
C10B C11B C16B C15B 175.3(3)
C11 C12 C13 C14 0.2(6)
C11A C12A C13A C14A -0.1(6)
C11B C12B C13B C14B 1.1(5)
C12 C11 C16 C3 -179.9(3)
C12 C11 C16 C15 2.2(6)
C12 C13 C14 C15 1.4(6)
C12A C11A C16A C3A 179.5(3)
C12A C11A C16A C15A 0.2(5)
C12A C13A C14A C15A 0.7(6)
C12B C11B C16B C3B 179.9(3)
C12B C11B C16B C15B -2.6(5)
C12B C13B C14B C15B -1.5(6)
C13 C14 C15 C16 -1.2(6)
C13A C14A C15A C16A -0.9(6)
C13B C14B C15B C16B -0.2(5)
C14 C15 C16 C3 -178.2(3)
C14 C15 C16 C11 -0.5(6)
C14A C15A C16A C3A -178.7(3)
C14A C15A C16A C11A 0.4(5)
C14B C15B C16B C3B 179.3(3)
C14B C15B C16B C11B 2.2(5)
C16 C3 C4 C5 124.8(4)
C16 C3 C4 C9 -54.5(4)
C16 C11 C12 C13 -2.0(6)
C16A C3A C4A C5A -126.0(4)
C16A C3A C4A C9A 55.3(4)
C16A C11A C12A C13A -0.4(5)
C16B C3B C4B C5B 123.5(4)
C16B C3B C4B C9B -56.5(4)
C16B C11B C12B C13B 0.9(5)
C17 C2 C3 C4 128.6(3)
C17 C2 C3 C16 -118.3(3)
C17 C18 C19 C20 0.9(5)
C17A C2A C3A C4A -119.1(3)
C17A C2A C3A C16A 128.3(3)
C17A C18A C19A C20A 0.9(5)
C17B C2B C3B C4B 126.0(3)
C17B C2B C3B C16B -121.9(3)
C17B C18B C19B C20B -0.7(5)
C18 C17 C22 C21 1.9(5)
C18 C19 C20 C21 -0.4(6)
C18A C17A C22A C21A 1.4(5)
C18A C19A C20A C21A -0.5(6)
C18B C17B C22B C21B 1.0(5)
C18B C19B C20B C21B 1.0(6)
C19 C20 C21 C22 0.7(6)
C19A C20A C21A C22A 0.5(6)
C19B C20B C21B C22B -0.3(6)
C20 C21 C22 C17 -1.5(6)
C20A C21A C22A C17A -1.0(5)
C20B C21B C22B C17B -0.7(6)
C22 C17 C18 C19 -1.7(5)
C22A C17A C18A C19A -1.4(5)
C22B C17B C18B C19B -0.3(5)
C23 P1 C1 C2 -135.1(3)
C23 P1 C1 C10 49.6(3)
C23 P1 C29 C34 171.65(13)
C23 P1 C29 C30 -11.77(17)
C23 C28 C27 C26 0.0
C28 C23 C24 C25 0.0
C28 C27 C26 C25 0.0
C27 C26 C25 C24 0.0
C26 C25 C24 C23 0.0
C24 C23 C28 C27 0.0
C23A P1A C1A C2A 106.8(3)
C23A P1A C1A C10A -71.7(3)
C23A P1A C29A C30A 13.6(3)
C23A P1A C29A C34A -170.6(3)
C23A C24A C25A C26A -2.4(5)
C23B P1B C1B C2B 115.4(3)
C23B P1B C1B C10B -72.9(3)
C23B P1B C29B C30B -160.6(3)
C23B P1B C29B C34B 22.7(3)
C23B C24B C25B C26B -2.0(5)
C24A C23A C28A C27A -2.2(5)
C24A C25A C26A C27A 0.2(6)
C24B C23B C28B C27B -0.5(5)
C24B C25B C26B C27B 0.0(5)
C25A C26A C27A C28A 1.0(6)
C25B C26B C27B C28B 1.7(5)
C26A C27A C28A C23A 0.1(5)
C26B C27B C28B C23B -1.5(5)
C28A C23A C24A C25A 3.4(5)
C28B C23B C24B C25B 2.2(5)
C29 P1 C1 C2 118.2(3)
C29 P1 C1 C10 -57.1(3)
C29 P1 C23 C28 -57.44(14)
C29 P1 C23 C24 125.11(14)
C29 C34 C33 C32 0.0
C34 C29 C30 C31 0.0
C34 C33 C32 C31 0.0
C33 C32 C31 C30 0.0
C32 C31 C30 C29 0.0
C30 C29 C34 C33 0.0
C29A P1A C1A C2A -146.4(3)
C29A P1A C1A C10A 35.1(3)
C29A P1A C23A C24A 57.5(3)
C29A P1A C23A C28A -127.9(3)
C29A C30A C31A C32A 0.6(6)
C29B P1B C1B C2B -139.9(3)
C29B P1B C1B C10B 31.8(3)
C29B P1B C23B C24B 58.4(3)
C29B P1B C23B C28B -123.6(3)
C29B C30B C31B C32B -0.6(6)
C30A C29A C34A C33A 1.4(6)
C30A C31A C32A C33A -0.9(7)
C30B C29B C34B C33B -1.3(5)
C30B C31B C32B C33B -0.2(6)
C31A C32A C33A C34A 1.4(7)
C31B C32B C33B C34B 0.3(6)
C32A C33A C34A C29A -1.7(6)
C32B C33B C34B C29B 0.5(5)
C34A C29A C30A C31A -0.8(6)
C34B C29B C30B C31B 1.3(5)
C35 C36 C37 C38 0.0(5)
C35 C40 C41 C42 142.1(3)
C35 C40 C41 C46 -35.8(5)
C35A C36A C37A C38A -0.7(5)
C35A C40A C41A C42A 143.2(3)
C35A C40A C41A C46A -34.7(5)
C35B C36B C37B C38B 0.3(5)
C35B C40B C41B C42B 140.8(3)
C35B C40B C41B C46B -36.6(5)
C36 C35 C40 C39 -0.3(5)
C36 C35 C40 C41 -177.5(3)
C36 C37 C38 C39 0.0(5)
C36A C35A C40A C39A -0.8(5)
C36A C35A C40A C41A -177.4(3)
C36A C37A C38A C39A 0.7(5)
C36B C35B C40B C39B -0.3(5)
C36B C35B C40B C41B -177.8(3)
C36B C37B C38B C39B -0.3(6)
C37 C38 C39 C40 -0.1(6)
C37A C38A C39A C40A -0.7(5)
C37B C38B C39B C40B 0.0(6)
C38 C39 C40 C35 0.3(5)
C38 C39 C40 C41 177.4(3)
C38A C39A C40A C35A 0.7(5)
C38A C39A C40A C41A 177.3(3)
C38B C39B C40B C35B 0.3(5)
C38B C39B C40B C41B 177.8(3)
C39 C40 C41 C42 -34.9(5)
C39 C40 C41 C46 147.1(3)
C39A C40A C41A C42A -33.2(5)
C39A C40A C41A C46A 148.9(3)
C39B C40B C41B C42B -36.6(5)
C39B C40B C41B C46B 146.0(3)
C40 C35 C36 C37 0.2(5)
C40 C41 C42 C43 -177.5(3)
C40 C41 C46 Pd1 -2.4(4)
C40 C41 C46 C45 174.8(3)
C40A C35A C36A C37A 0.8(5)
C40A C41A C42A C43A -176.3(3)
C40A C41A C46A Pd1A -6.5(4)
C40A C41A C46A C45A 172.6(3)
C40B C35B C36B C37B 0.0(5)
C40B C41B C42B C43B -176.8(3)
C40B C41B C46B Pd1B -2.4(4)
C40B C41B C46B C45B 174.5(3)
C41 C42 C43 C44 1.7(5)
C41A C42A C43A C44A 2.3(5)
C41B C42B C43B C44B 1.3(5)
C42 C41 C46 Pd1 179.7(2)
C42 C41 C46 C45 -3.1(5)
C42 C43 C44 C45 -1.3(5)
C42A C41A C46A Pd1A 175.5(2)
C42A C41A C46A C45A -5.3(5)
C42A C43A C44A C45A -2.5(5)
C42B C41B C46B Pd1B -179.8(2)
C42B C41B C46B C45B -2.9(5)
C42B C43B C44B C45B -0.9(5)
C43 C44 C45 C46 -1.4(5)
C43A C44A C45A C46A -1.3(5)
C43B C44B C45B C46B -1.5(5)
C44 C45 C46 Pd1 -179.5(3)
C44 C45 C46 C41 3.6(5)
C44A C45A C46A Pd1A -175.7(3)
C44A C45A C46A C41A 5.2(5)
C44B C45B C46B Pd1B 180.0(3)
C44B C45B C46B C41B 3.4(5)
C46 C41 C42 C43 0.5(5)
C46A C41A C42A C43A 1.7(5)
C46B C41B C42B C43B 0.7(5)
